data_7235948
loop_
_publ_author_name
'Gupta, Vivek'
'Karthik, Vedhagiri'
'Anantharaman, Ganapathi'

_publ_section_title
;
 Labile dioxy-functionalised zwitterionic imidazolinium salt: access to
 zwitterionic and neutral imidazolidin-2-ylidene derivatives and
 \p-acceptor properties of imidazolidine-2-selones
;
_journal_issue 107
_journal_name_full 'RSC Advances'
_journal_page_first 87888
_journal_paper_doi 10.1039/C5RA15333F
_journal_volume 5
_journal_year 2015
_chemical_formula_moiety 'C21 H25 B F2 N2 O2'
_chemical_formula_sum 'C21 H25 B F2 N2 O2'
_chemical_formula_weight 386.24
_space_group_IT_number 36
_space_group_name_Hall 'C 2c -2'
_space_group_name_H-M_alt 'C m c 21'
_symmetry_cell_setting orthorhombic
_symmetry_space_group_name_Hall 'C 2c -2'
_symmetry_space_group_name_H-M 'C m c 21'
_atom_sites_solution_hydrogens geom
_atom_sites_solution_primary direct
_atom_sites_solution_secondary difmap
_audit_creation_method SHELXL-97
_audit_update_record
;
2015-05-07 deposited with the CCDC.
2015-10-15 downloaded from the CCDC.
;
_cell_angle_alpha 90.00
_cell_angle_beta 90.00
_cell_angle_gamma 90.00
_cell_formula_units_Z 4
_cell_length_a 22.3720(18)
_cell_length_b 10.6579(9)
_cell_length_c 8.0526(7)
_cell_measurement_reflns_used 2910
_cell_measurement_temperature 153(2)
_cell_measurement_theta_max 27.70
_cell_measurement_theta_min 3.30
_cell_volume 1920.1(3)
_computing_cell_refinement 'SMART 5.628 (Bruker, 2003)'
_computing_data_collection 'SMART 5.628 (Bruker, 2003)'
_computing_data_reduction 'SAINT+ 6.45  (Bruker, 2003)'
_computing_molecular_graphics 'diamond 3.1d'
_computing_structure_refinement 'SHELXL-97 (Sheldrick, 1997)'
_computing_structure_solution Sir92
_diffrn_ambient_temperature 153(2)
_diffrn_measured_fraction_theta_full 0.995
_diffrn_measured_fraction_theta_max 0.995
_diffrn_radiation_monochromator graphite
_diffrn_radiation_source 'fine-focus sealed tube'
_diffrn_radiation_type MoK\a
_diffrn_radiation_wavelength 0.71073
_diffrn_reflns_av_R_equivalents 0.0317
_diffrn_reflns_av_sigmaI/netI 0.0318
_diffrn_reflns_limit_h_max 27
_diffrn_reflns_limit_h_min -24
_diffrn_reflns_limit_k_max 12
_diffrn_reflns_limit_k_min -12
_diffrn_reflns_limit_l_max 9
_diffrn_reflns_limit_l_min -9
_diffrn_reflns_number 6800
_diffrn_reflns_theta_full 25.50
_diffrn_reflns_theta_max 25.50
_diffrn_reflns_theta_min 2.12
_exptl_absorpt_coefficient_mu 0.098
_exptl_absorpt_correction_type none
_exptl_crystal_colour colorless
_exptl_crystal_density_diffrn 1.336
_exptl_crystal_density_method 'not measured'
_exptl_crystal_description block
_exptl_crystal_F_000 816
_exptl_crystal_size_max 0.25
_exptl_crystal_size_mid 0.23
_exptl_crystal_size_min 0.19
_refine_diff_density_max 0.204
_refine_diff_density_min -0.182
_refine_diff_density_rms 0.038
_refine_ls_abs_structure_details 'Flack H D (1983), Acta Cryst. A39, 876-881'
_refine_ls_abs_structure_Flack 1.1(8)
_refine_ls_extinction_method none
_refine_ls_goodness_of_fit_ref 1.059
_refine_ls_hydrogen_treatment constr
_refine_ls_matrix_type full
_refine_ls_number_parameters 136
_refine_ls_number_reflns 1824
_refine_ls_number_restraints 1
_refine_ls_restrained_S_all 1.059
_refine_ls_R_factor_all 0.0384
_refine_ls_R_factor_gt 0.0314
_refine_ls_shift/su_max 0.000
_refine_ls_shift/su_mean 0.000
_refine_ls_structure_factor_coef Fsqd
_refine_ls_weighting_details 'calc w=1/[\s^2^(Fo^2^)+(0.0322P)^2^+0.7935P] where P=(Fo^2^+2Fc^2^)/3'
_refine_ls_weighting_scheme calc
_refine_ls_wR_factor_gt 0.0675
_refine_ls_wR_factor_ref 0.0701
_reflns_number_gt 1636
_reflns_number_total 1824
_reflns_threshold_expression >2sigma(I)
_cod_data_source_file c5ra15333f2.cif
_cod_data_source_block 2apra
_cod_depositor_comments
;
The following automatic conversions were performed:

data item '_refine_ls_hydrogen_treatment' value 'Constr' was changed
to 'constr' in accordance with the
/home/saulius/struct/COD-crude-data/automatic-downloads/DataCite-retrospective/RSC/depositions/lib/dictionaries/cif_core.dic
dictionary named 'cif_core.dic' version 2.4.2 last updated on
2011-04-26.

data item '_symmetry_cell_setting' value 'Orthorhombic' was changed
to 'orthorhombic' in accordance with the
/home/saulius/struct/COD-crude-data/automatic-downloads/DataCite-retrospective/RSC/depositions/lib/dictionaries/cif_core.dic
dictionary named 'cif_core.dic' version 2.4.2 last updated on
2011-04-26.

Automatic conversion script
Id: cif_fix_values 6909 2019-04-08 15:41:33Z antanas 
;
_cod_original_sg_symbol_H-M Cmc2(1)
_cod_database_code 7235948

loop_
_symmetry_equiv_pos_as_xyz
'x, y, z'
'-x, -y, z+1/2'
'x, -y, z+1/2'
'-x, y, z'
'x+1/2, y+1/2, z'
'-x+1/2, -y+1/2, z+1/2'
'x+1/2, -y+1/2, z+1/2'
'-x+1/2, y+1/2, z'

loop_
_atom_site_label
_atom_site_type_symbol
_atom_site_fract_x
_atom_site_fract_y
_atom_site_fract_z
_atom_site_U_iso_or_equiv
_atom_site_adp_type
_atom_site_occupancy
_atom_site_symmetry_multiplicity
_atom_site_calc_flag
_atom_site_refinement_flags
B1 B 0.0000 0.2183(3) 0.4181(4) 0.0215(6) Uani 1 2 d S
C1 C 0.0000 0.1868(2) 0.8651(3) 0.0128(5) Uani 1 2 d S
H1 H 0.0000 0.1315 0.9544 0.015 Uiso 1 2 calc SR
C2 C 0.03466(7) 0.31649(16) 0.6569(2) 0.0167(4) Uani 1 1 d .
H2 H 0.0505 0.4008 0.6781 0.020 Uiso 1 1 calc R
C4 C 0.11026(7) 0.20768(15) 0.8477(2) 0.0135(4) Uani 1 1 d .
C5 C 0.13708(7) 0.29638(14) 0.9502(2) 0.0161(4) Uani 1 1 d .
C6 C 0.19732(7) 0.28208(16) 0.9851(2) 0.0189(4) Uani 1 1 d .
H6 H 0.2161 0.3411 1.0523 0.023 Uiso 1 1 calc R
C7 C 0.23061(7) 0.18280(16) 0.9231(2) 0.0192(4) Uani 1 1 d .
C8 C 0.20143(7) 0.09414(16) 0.8265(2) 0.0169(4) Uani 1 1 d .
H8 H 0.2229 0.0252 0.7881 0.020 Uiso 1 1 calc R
C9 C 0.14116(7) 0.10456(15) 0.7849(2) 0.0142(4) Uani 1 1 d .
C10 C 0.10187(8) 0.40262(16) 1.0266(2) 0.0213(4) Uani 1 1 d .
H10A H 0.0884 0.4583 0.9406 0.032 Uiso 1 1 calc R
H10B H 0.1268 0.4478 1.1029 0.032 Uiso 1 1 calc R
H10C H 0.0679 0.3693 1.0847 0.032 Uiso 1 1 calc R
C11 C 0.29629(8) 0.17194(19) 0.9615(3) 0.0298(5) Uani 1 1 d .
H11A H 0.3121 0.0982 0.9092 0.045 Uiso 1 1 calc R
H11B H 0.3018 0.1660 1.0795 0.045 Uiso 1 1 calc R
H11C H 0.3168 0.2447 0.9204 0.045 Uiso 1 1 calc R
C12 C 0.11162(7) 0.00685(17) 0.6786(2) 0.0199(4) Uani 1 1 d .
H12A H 0.1401 -0.0574 0.6514 0.030 Uiso 1 1 calc R
H12B H 0.0972 0.0450 0.5783 0.030 Uiso 1 1 calc R
H12C H 0.0787 -0.0295 0.7381 0.030 Uiso 1 1 calc R
F1 F 0.0000 0.08792(13) 0.4328(2) 0.0252(4) Uani 1 2 d S
F2 F 0.0000 0.24853(16) 0.25081(19) 0.0310(4) Uani 1 2 d S
N1 N 0.04924(6) 0.22918(12) 0.79663(18) 0.0145(3) Uani 1 1 d .
O1 O 0.05206(5) 0.27346(11) 0.50420(16) 0.0188(3) Uani 1 1 d .

loop_
_atom_site_aniso_label
_atom_site_aniso_U_11
_atom_site_aniso_U_22
_atom_site_aniso_U_33
_atom_site_aniso_U_23
_atom_site_aniso_U_13
_atom_site_aniso_U_12
B1 0.0184(15) 0.0300(16) 0.0160(16) 0.0086(14) 0.000 0.000
C1 0.0159(12) 0.0089(10) 0.0136(13) -0.0005(9) 0.000 0.000
C2 0.0149(9) 0.0146(8) 0.0205(10) 0.0055(7) 0.0006(7) -0.0005(6)
C4 0.0095(8) 0.0166(8) 0.0143(9) 0.0056(7) -0.0001(7) -0.0024(6)
C5 0.0160(8) 0.0157(8) 0.0166(10) 0.0022(8) 0.0024(7) -0.0004(6)
C6 0.0177(9) 0.0217(9) 0.0173(9) -0.0043(8) -0.0018(8) -0.0055(7)
C7 0.0118(8) 0.0275(9) 0.0182(9) 0.0027(8) -0.0003(7) 0.0000(7)
C8 0.0166(9) 0.0171(9) 0.0170(9) 0.0017(7) 0.0040(7) 0.0048(6)
C9 0.0156(8) 0.0161(8) 0.0110(9) 0.0037(7) 0.0021(7) -0.0015(6)
C10 0.0170(8) 0.0217(9) 0.0252(11) -0.0049(8) 0.0011(8) -0.0012(7)
C11 0.0168(9) 0.0370(11) 0.0356(13) -0.0026(10) -0.0049(9) 0.0045(8)
C12 0.0181(9) 0.0211(8) 0.0205(10) -0.0033(7) 0.0009(7) 0.0005(7)
F1 0.0226(8) 0.0261(8) 0.0269(9) -0.0046(7) 0.000 0.000
F2 0.0215(8) 0.0531(11) 0.0185(9) 0.0081(7) 0.000 0.000
N1 0.0100(7) 0.0174(7) 0.0161(8) 0.0021(6) 0.0007(6) -0.0004(5)
O1 0.0134(6) 0.0267(6) 0.0164(7) 0.0049(6) 0.0006(5) -0.0006(5)

loop_
_atom_type_symbol
_atom_type_description
_atom_type_scat_dispersion_real
_atom_type_scat_dispersion_imag
_atom_type_scat_source
C C 0.0033 0.0016 'International Tables Vol C Tables 4.2.6.8 and 6.1.1.4'
H H 0.0000 0.0000 'International Tables Vol C Tables 4.2.6.8 and 6.1.1.4'
N N 0.0061 0.0033 'International Tables Vol C Tables 4.2.6.8 and 6.1.1.4'
O O 0.0106 0.0060 'International Tables Vol C Tables 4.2.6.8 and 6.1.1.4'
B B 0.0013 0.0007 'International Tables Vol C Tables 4.2.6.8 and 6.1.1.4'
F F 0.0171 0.0103 'International Tables Vol C Tables 4.2.6.8 and 6.1.1.4'

loop_
_geom_angle_atom_site_label_1
_geom_angle_atom_site_label_2
_geom_angle_atom_site_label_3
_geom_angle
_geom_angle_site_symmetry_1
_geom_angle_site_symmetry_3
F2 B1 F1 108.3(2) . .
F2 B1 O1 111.33(15) . 4
F1 B1 O1 110.91(15) . 4
F2 B1 O1 111.33(15) . .
F1 B1 O1 110.91(15) . .
O1 B1 O1 104.1(2) 4 .
N1 C1 N1 114.2(2) . 4
N1 C1 H1 122.9 . .
N1 C1 H1 122.9 4 .
O1 C2 N1 113.90(13) . .
O1 C2 C2 106.51(8) . 4
N1 C2 C2 102.59(8) . 4
O1 C2 H2 111.1 . .
N1 C2 H2 111.1 . .
C2 C2 H2 111.1 4 .
C5 C4 C9 122.52(14) . .
C5 C4 N1 117.97(14) . .
C9 C4 N1 119.37(14) . .
C6 C5 C4 117.72(14) . .
C6 C5 C10 120.49(16) . .
C4 C5 C10 121.75(15) . .
C5 C6 C7 122.25(16) . .
C5 C6 H6 118.9 . .
C7 C6 H6 118.9 . .
C6 C7 C8 117.95(15) . .
C6 C7 C11 120.59(16) . .
C8 C7 C11 121.46(16) . .
C7 C8 C9 122.41(15) . .
C7 C8 H8 118.8 . .
C9 C8 H8 118.8 . .
C4 C9 C8 117.08(15) . .
C4 C9 C12 122.40(14) . .
C8 C9 C12 120.51(15) . .
C5 C10 H10A 109.5 . .
C5 C10 H10B 109.5 . .
H10A C10 H10B 109.5 . .
C5 C10 H10C 109.5 . .
H10A C10 H10C 109.5 . .
H10B C10 H10C 109.5 . .
C7 C11 H11A 109.5 . .
C7 C11 H11B 109.5 . .
H11A C11 H11B 109.5 . .
C7 C11 H11C 109.5 . .
H11A C11 H11C 109.5 . .
H11B C11 H11C 109.5 . .
C9 C12 H12A 109.5 . .
C9 C12 H12B 109.5 . .
H12A C12 H12B 109.5 . .
C9 C12 H12C 109.5 . .
H12A C12 H12C 109.5 . .
H12B C12 H12C 109.5 . .
C1 N1 C4 128.28(16) . .
C1 N1 C2 110.30(14) . .
C4 N1 C2 121.27(12) . .
C2 O1 B1 109.31(14) . .

loop_
_geom_bond_atom_site_label_1
_geom_bond_atom_site_label_2
_geom_bond_distance
_geom_bond_site_symmetry_2
B1 F2 1.385(3) .
B1 F1 1.395(3) .
B1 O1 1.477(2) 4
B1 O1 1.477(2) .
C1 N1 1.3119(19) .
C1 N1 1.3119(19) 4
C1 H1 0.9300 .
C2 O1 1.369(2) .
C2 N1 1.496(2) .
C2 C2 1.551(3) 4
C2 H2 0.9800 .
C4 C5 1.391(2) .
C4 C9 1.394(2) .
C4 N1 1.444(2) .
C5 C6 1.385(2) .
C5 C10 1.510(2) .
C6 C7 1.387(2) .
C6 H6 0.9300 .
C7 C8 1.387(3) .
C7 C11 1.506(2) .
C8 C9 1.394(2) .
C8 H8 0.9300 .
C9 C12 1.501(2) .
C10 H10A 0.9600 .
C10 H10B 0.9600 .
C10 H10C 0.9600 .
C11 H11A 0.9600 .
C11 H11B 0.9600 .
C11 H11C 0.9600 .
C12 H12A 0.9600 .
C12 H12B 0.9600 .
C12 H12C 0.9600 .

loop_
_geom_torsion_atom_site_label_1
_geom_torsion_atom_site_label_2
_geom_torsion_atom_site_label_3
_geom_torsion_atom_site_label_4
_geom_torsion
_geom_torsion_site_symmetry_1
C9 C4 C5 C6 2.2(2) .
N1 C4 C5 C6 -173.56(15) .
C9 C4 C5 C10 -175.77(16) .
N1 C4 C5 C10 8.5(2) .
C4 C5 C6 C7 -0.8(3) .
C10 C5 C6 C7 177.19(17) .
C5 C6 C7 C8 -1.6(3) .
C5 C6 C7 C11 178.89(18) .
C6 C7 C8 C9 2.7(3) .
C11 C7 C8 C9 -177.79(16) .
C5 C4 C9 C8 -1.1(2) .
N1 C4 C9 C8 174.53(15) .
C5 C4 C9 C12 178.06(16) .
N1 C4 C9 C12 -6.3(2) .
C7 C8 C9 C4 -1.4(2) .
C7 C8 C9 C12 179.43(17) .
N1 C1 N1 C4 175.77(11) 4
N1 C1 N1 C2 0.3(3) 4
C5 C4 N1 C1 -94.7(2) .
C9 C4 N1 C1 89.5(2) .
C5 C4 N1 C2 80.39(19) .
C9 C4 N1 C2 -95.47(18) .
O1 C2 N1 C1 -114.84(17) .
C2 C2 N1 C1 -0.16(15) 4
O1 C2 N1 C4 69.30(19) .
C2 C2 N1 C4 -176.01(12) 4
N1 C2 O1 B1 99.55(17) .
C2 C2 O1 B1 -12.79(15) 4
F2 B1 O1 C2 140.22(17) .
F1 B1 O1 C2 -99.13(19) .
O1 B1 O1 C2 20.2(2) 4
